data_4328005
loop_
_publ_author_name
'Thomas Z\"oller'
'Christina Dietz'
'Ljuba Iovkova-Berends'
'Olga Karsten'
'Gerrit Bradtm\"oller'
'Ann-Kristin Wiegand'
'Yu Wang'
'Viatcheslav Jouikov'
'Klaus Jurkschat'

_publ_contact_author_address
;
    Lehrstuhl f\"ur Anorganische Chemie II
    Technische Universi\"at Dortmund
    44221 Dortmund
    Deutschland
;
_publ_contact_author_email klaus.jurkschat@tu-dortmund.de
_publ_contact_author_name 'Klaus Jurkschat'
_publ_section_title
;
 Novel Stannatranes of the Type N(CH2CMe2O)3SnX (X = OR, SR, OC(O)R,
 SP(S)Ph2, Halogen). Synthesis, Molecular Structures, and Electrochemical
 Properties
;
_journal_name_full 'Inorganic Chemistry'
_journal_page_first 1041
_journal_page_last 1056
_journal_paper_doi 10.1021/ic202179e
_journal_volume 51
_journal_year 2012
_chemical_formula_moiety 'C34 H64 N2 O8 Si2 Sn2'
_chemical_formula_sum 'C34 H64 N2 O8 Si2 Sn2'
_chemical_formula_weight 922.43
_chemical_name_systematic
;
1,4-Bis((2,8,9-trioxa-5-aza-3,3,7,7,10,10-hexamethyl-1-
stannatricyclo[3.3.3.01.5] undecane-1-yloxy)dimethylsilyl)benzene
;
_space_group_IT_number 14
_symmetry_cell_setting monoclinic
_symmetry_space_group_name_Hall '-P 2ybc'
_symmetry_space_group_name_H-M 'P 1 21/c 1'
_atom_sites_solution_hydrogens geom
_atom_sites_solution_primary direct
_atom_sites_solution_secondary difmap
_audit_creation_method SHELXL-97
_cell_angle_alpha 90.00
_cell_angle_beta 101.728(4)
_cell_angle_gamma 90.00
_cell_formula_units_Z 2
_cell_length_a 8.3120(3)
_cell_length_b 18.8886(7)
_cell_length_c 13.7460(5)
_cell_measurement_reflns_used 8183
_cell_measurement_temperature 173(2)
_cell_measurement_theta_max 29.1499
_cell_measurement_theta_min 2.4976
_cell_volume 2113.10(14)
_computing_cell_refinement 'CrysAlisPro, Oxford Diffraction Ltd., Version 1.171.33.55''
_computing_data_collection 'CrysAlisPro, Oxford Diffraction Ltd., Version 1.171.33.55''
_computing_data_reduction 'CrysAlisPro, Oxford Diffraction Ltd., Version 1.171.33.55''
_computing_molecular_graphics 'SHELXP-97 (Sheldrick, 1997)'
_computing_publication_material 'enCIFer Version 1.3'
_computing_structure_refinement 'SHELXL-97 (Sheldrick, 1997)'
_computing_structure_solution 'SHELXS-97 (Sheldrick, 1990)'
_diffrn_ambient_temperature 173(2)
_diffrn_measured_fraction_theta_full 0.999
_diffrn_measured_fraction_theta_max 0.999
_diffrn_measurement_device 'Xcalibur2 CCD Diffractometer'
_diffrn_measurement_method '\w und \y scan'
_diffrn_radiation_monochromator graphite
_diffrn_radiation_source 'fine-focus sealed tube'
_diffrn_radiation_type MoK\a
_diffrn_radiation_wavelength 0.71073
_diffrn_reflns_av_R_equivalents 0.0272
_diffrn_reflns_av_sigmaI/netI 0.0329
_diffrn_reflns_limit_h_max 10
_diffrn_reflns_limit_h_min -10
_diffrn_reflns_limit_k_max 21
_diffrn_reflns_limit_k_min -22
_diffrn_reflns_limit_l_max 16
_diffrn_reflns_limit_l_min -16
_diffrn_reflns_number 12431
_diffrn_reflns_theta_full 25.50
_diffrn_reflns_theta_max 25.50
_diffrn_reflns_theta_min 2.50
_exptl_absorpt_coefficient_mu 1.284
_exptl_absorpt_correction_T_max 1.00000
_exptl_absorpt_correction_T_min 0.86019
_exptl_absorpt_correction_type multi-scan
_exptl_absorpt_process_details
;
CrysAlisPro, Oxford Diffraction Ltd.,
Version 1.171.33.55 (release 05-01-2010 CrysAlis171 .NET)
(compiled Jan  5 2010,16:28:46)
empirical absorption correction using spherical harmonics,
 implemented in SCALE3 ABSPACK scaling algorithm.
;
_exptl_crystal_colour colourless
_exptl_crystal_density_diffrn 1.450
_exptl_crystal_description plate
_exptl_crystal_F_000 948
_exptl_crystal_size_max 0.43
_exptl_crystal_size_mid 0.18
_exptl_crystal_size_min 0.15
_refine_diff_density_max 0.370
_refine_diff_density_min -0.388
_refine_diff_density_rms 0.063
_refine_ls_extinction_method none
_refine_ls_goodness_of_fit_ref 0.935
_refine_ls_hydrogen_treatment constr
_refine_ls_matrix_type full
_refine_ls_number_parameters 225
_refine_ls_number_reflns 3920
_refine_ls_number_restraints 0
_refine_ls_restrained_S_all 0.935
_refine_ls_R_factor_all 0.0284
_refine_ls_R_factor_gt 0.0211
_refine_ls_shift/su_max 0.002
_refine_ls_shift/su_mean 0.000
_refine_ls_structure_factor_coef Fsqd
_refine_ls_weighting_details 'calc w=1/[\s^2^(Fo^2^)+(0.0276P)^2^+0.0000P] where P=(Fo^2^+2Fc^2^)/3'
_refine_ls_weighting_scheme calc
_refine_ls_wR_factor_gt 0.0484
_refine_ls_wR_factor_ref 0.0492
_reflns_number_gt 3202
_reflns_number_total 3920
_reflns_threshold_expression >2sigma(I)
_cod_data_source_file ic202179e_si_001_01.cif
_cod_data_source_block 1470
_cod_original_cell_volume 2113.10(13)
_cod_database_code 4328005

loop_
_symmetry_equiv_pos_as_xyz
'x, y, z'
'-x, y+1/2, -z+1/2'
'-x, -y, -z'
'x, -y-1/2, z-1/2'

loop_
_atom_site_label
_atom_site_type_symbol
_atom_site_fract_x
_atom_site_fract_y
_atom_site_fract_z
_atom_site_U_iso_or_equiv
_atom_site_adp_type
_atom_site_occupancy
_atom_site_symmetry_multiplicity
_atom_site_calc_flag
_atom_site_refinement_flags
Sn1 Sn 0.706593(17) 0.316048(8) 0.810140(10) 0.01908(6) Uani 1 1 d .
Si1 Si 0.80806(7) 0.44366(3) 0.67324(4) 0.01967(14) Uani 1 1 d .
N1 N 0.6186(2) 0.26197(10) 0.93623(13) 0.0268(5) Uani 1 1 d .
O1 O 0.52410(18) 0.38008(8) 0.82050(11) 0.0285(4) Uani 1 1 d .
O2 O 0.65415(19) 0.22332(8) 0.74591(11) 0.0266(4) Uani 1 1 d .
O3 O 0.91303(18) 0.32140(9) 0.91022(11) 0.0303(4) Uani 1 1 d .
C11 C 0.4008(3) 0.35159(14) 0.86728(17) 0.0309(6) Uani 1 1 d .
C12 C 0.4823(3) 0.30605(14) 0.95714(18) 0.0331(6) Uani 1 1 d .
H12A H 0.5242 0.3369 1.0129 0.040 Uiso 1 1 calc R
H12B H 0.4000 0.2755 0.9760 0.040 Uiso 1 1 calc R
C13 C 0.3140(3) 0.41313(16) 0.9048(2) 0.0464(7) Uani 1 1 d .
H13A H 0.2712 0.4443 0.8505 0.070 Uiso 1 1 calc R
H13B H 0.3903 0.4385 0.9544 0.070 Uiso 1 1 calc R
H13C H 0.2253 0.3957 0.9332 0.070 Uiso 1 1 calc R
C14 C 0.2786(3) 0.30910(15) 0.7908(2) 0.0442(7) Uani 1 1 d .
H14A H 0.2275 0.3398 0.7378 0.066 Uiso 1 1 calc R
H14B H 0.1960 0.2890 0.8222 0.066 Uiso 1 1 calc R
H14C H 0.3357 0.2718 0.7645 0.066 Uiso 1 1 calc R
C21 C 0.6479(3) 0.16617(13) 0.81269(18) 0.0331(6) Uani 1 1 d .
C22 C 0.5647(3) 0.19063(13) 0.89757(19) 0.0353(6) Uani 1 1 d .
H22A H 0.4466 0.1911 0.8736 0.042 Uiso 1 1 calc R
H22B H 0.5891 0.1567 0.9516 0.042 Uiso 1 1 calc R
C23 C 0.5409(4) 0.10925(15) 0.7550(2) 0.0532(8) Uani 1 1 d .
H23A H 0.5930 0.0910 0.7040 0.080 Uiso 1 1 calc R
H23B H 0.4360 0.1290 0.7252 0.080 Uiso 1 1 calc R
H23C H 0.5257 0.0716 0.7992 0.080 Uiso 1 1 calc R
C24 C 0.8214(3) 0.13864(15) 0.84934(19) 0.0443(7) Uani 1 1 d .
H24A H 0.8896 0.1761 0.8820 0.066 Uiso 1 1 calc R
H24B H 0.8647 0.1219 0.7939 0.066 Uiso 1 1 calc R
H24C H 0.8195 0.1005 0.8952 0.066 Uiso 1 1 calc R
C31 C 0.8892(3) 0.31833(15) 1.01025(17) 0.0369(7) Uani 1 1 d .
C32 C 0.7630(3) 0.26083(15) 1.01932(17) 0.0361(7) Uani 1 1 d .
H32A H 0.8156 0.2148 1.0215 0.043 Uiso 1 1 calc R
H32B H 0.7263 0.2673 1.0814 0.043 Uiso 1 1 calc R
C33 C 0.8422(3) 0.39143(16) 1.04046(18) 0.0461(7) Uani 1 1 d .
H33A H 0.9276 0.4245 1.0347 0.069 Uiso 1 1 calc R
H33B H 0.8280 0.3903 1.1080 0.069 Uiso 1 1 calc R
H33C H 0.7413 0.4059 0.9978 0.069 Uiso 1 1 calc R
C34 C 1.0532(3) 0.29594(18) 1.0759(2) 0.0586(10) Uani 1 1 d .
H34A H 1.1343 0.3318 1.0739 0.088 Uiso 1 1 calc R
H34B H 1.0886 0.2521 1.0518 0.088 Uiso 1 1 calc R
H34C H 1.0395 0.2899 1.1430 0.088 Uiso 1 1 calc R
O4 O 0.77433(17) 0.36182(8) 0.69853(10) 0.0225(4) Uani 1 1 d .
C41 C 0.8301(3) 0.49979(13) 0.78576(17) 0.0338(6) Uani 1 1 d .
H41A H 0.9211 0.4832 0.8351 0.051 Uiso 1 1 calc R
H41B H 0.7313 0.4973 0.8115 0.051 Uiso 1 1 calc R
H41C H 0.8495 0.5479 0.7689 0.051 Uiso 1 1 calc R
C42 C 0.9992(3) 0.44785(13) 0.62344(17) 0.0300(6) Uani 1 1 d .
H42A H 1.0926 0.4417 0.6768 0.045 Uiso 1 1 calc R
H42B H 1.0061 0.4930 0.5926 0.045 Uiso 1 1 calc R
H42C H 0.9979 0.4110 0.5752 0.045 Uiso 1 1 calc R
C43 C 0.6338(3) 0.47567(12) 0.57456(15) 0.0188(5) Uani 1 1 d .
C44 C 0.4749(2) 0.44902(12) 0.56690(16) 0.0217(5) Uani 1 1 d .
H44A H 0.4553 0.4146 0.6115 0.026 Uiso 1 1 calc R
C45 C 0.6538(3) 0.52709(12) 0.50597(16) 0.0219(5) Uani 1 1 d .
H45A H 0.7578 0.5463 0.5091 0.026 Uiso 1 1 calc R

loop_
_atom_site_aniso_label
_atom_site_aniso_U_11
_atom_site_aniso_U_22
_atom_site_aniso_U_33
_atom_site_aniso_U_23
_atom_site_aniso_U_13
_atom_site_aniso_U_12
Sn1 0.02196(8) 0.02111(10) 0.01424(9) 0.00461(7) 0.00387(6) 0.00076(7)
Si1 0.0237(3) 0.0168(3) 0.0177(3) 0.0019(3) 0.0023(2) -0.0014(3)
N1 0.0303(10) 0.0328(12) 0.0194(10) 0.0097(10) 0.0100(8) 0.0045(9)
O1 0.0291(9) 0.0299(10) 0.0273(9) 0.0092(8) 0.0072(7) 0.0088(7)
O2 0.0414(10) 0.0179(9) 0.0219(9) 0.0057(7) 0.0095(7) -0.0043(7)
O3 0.0235(8) 0.0488(12) 0.0179(8) 0.0054(8) 0.0025(6) 0.0018(8)
C11 0.0232(12) 0.0385(16) 0.0321(15) 0.0043(13) 0.0079(10) 0.0041(11)
C12 0.0280(13) 0.0455(17) 0.0294(14) 0.0040(13) 0.0141(10) 0.0048(12)
C13 0.0359(15) 0.053(2) 0.0531(19) 0.0007(15) 0.0166(13) 0.0135(14)
C14 0.0309(14) 0.0516(19) 0.0468(18) 0.0049(15) 0.0004(12) 0.0043(13)
C21 0.0482(15) 0.0203(14) 0.0333(16) 0.0099(11) 0.0145(12) -0.0021(12)
C22 0.0419(15) 0.0319(15) 0.0357(15) 0.0177(13) 0.0161(12) -0.0030(12)
C23 0.079(2) 0.0298(16) 0.055(2) 0.0041(15) 0.0240(17) -0.0199(16)
C24 0.0631(19) 0.0334(16) 0.0404(17) 0.0148(14) 0.0201(14) 0.0160(14)
C31 0.0301(13) 0.062(2) 0.0164(13) 0.0049(13) -0.0004(10) 0.0053(14)
C32 0.0370(14) 0.0539(19) 0.0172(12) 0.0136(13) 0.0050(10) 0.0133(13)
C33 0.0484(17) 0.065(2) 0.0225(14) -0.0103(15) 0.0030(12) -0.0021(15)
C34 0.0404(17) 0.102(3) 0.0285(16) 0.0166(17) -0.0041(13) 0.0125(17)
O4 0.0356(9) 0.0181(9) 0.0155(8) 0.0023(7) 0.0092(7) -0.0015(7)
C41 0.0408(15) 0.0264(14) 0.0290(14) -0.0023(12) -0.0052(11) 0.0047(12)
C42 0.0261(12) 0.0289(14) 0.0334(14) 0.0109(12) 0.0024(10) -0.0018(11)
C43 0.0250(11) 0.0155(12) 0.0170(11) -0.0033(10) 0.0070(9) 0.0013(9)
C44 0.0278(12) 0.0187(12) 0.0200(12) 0.0043(10) 0.0078(9) -0.0004(10)
C45 0.0214(11) 0.0216(13) 0.0236(12) 0.0005(11) 0.0070(9) -0.0062(10)

loop_
_atom_type_symbol
_atom_type_description
_atom_type_scat_dispersion_real
_atom_type_scat_dispersion_imag
_atom_type_scat_source
C C 0.0033 0.0016 'International Tables Vol C Tables 4.2.6.8 and 6.1.1.4'
H H 0.0000 0.0000 'International Tables Vol C Tables 4.2.6.8 and 6.1.1.4'
N N 0.0061 0.0033 'International Tables Vol C Tables 4.2.6.8 and 6.1.1.4'
O O 0.0106 0.0060 'International Tables Vol C Tables 4.2.6.8 and 6.1.1.4'
Si Si 0.0817 0.0704 'International Tables Vol C Tables 4.2.6.8 and 6.1.1.4'
Sn Sn -0.6537 1.4246 'International Tables Vol C Tables 4.2.6.8 and 6.1.1.4'

loop_
_geom_angle_atom_site_label_1
_geom_angle_atom_site_label_2
_geom_angle_atom_site_label_3
_geom_angle
_geom_angle_site_symmetry_1
O4 Sn1 O1 97.77(6) .
O4 Sn1 O2 96.61(6) .
O1 Sn1 O2 118.38(7) .
O4 Sn1 O3 100.22(6) .
O1 Sn1 O3 119.50(7) .
O2 Sn1 O3 116.12(7) .
O4 Sn1 N1 177.86(6) .
O1 Sn1 N1 81.25(7) .
O2 Sn1 N1 82.25(7) .
O3 Sn1 N1 81.91(7) .
O4 Si1 C41 111.01(10) .
O4 Si1 C42 108.55(10) .
C41 Si1 C42 109.67(12) .
O4 Si1 C43 108.74(9) .
C41 Si1 C43 110.53(10) .
C42 Si1 C43 108.26(10) .
C32 N1 C12 113.02(19) .
C32 N1 C22 113.69(19) .
C12 N1 C22 113.15(19) .
C32 N1 Sn1 105.10(14) .
C12 N1 Sn1 105.94(13) .
C22 N1 Sn1 104.91(13) .
C11 O1 Sn1 115.93(14) .
C21 O2 Sn1 114.75(14) .
C31 O3 Sn1 113.45(13) .
O1 C11 C13 107.5(2) .
O1 C11 C14 109.0(2) .
C13 C11 C14 109.9(2) .
O1 C11 C12 109.44(18) .
C13 C11 C12 108.5(2) .
C14 C11 C12 112.3(2) .
N1 C12 C11 112.76(18) .
N1 C12 H12A 109.0 .
C11 C12 H12A 109.0 .
N1 C12 H12B 109.0 .
C11 C12 H12B 109.0 .
H12A C12 H12B 107.8 .
C11 C13 H13A 109.5 .
C11 C13 H13B 109.5 .
H13A C13 H13B 109.5 .
C11 C13 H13C 109.5 .
H13A C13 H13C 109.5 .
H13B C13 H13C 109.5 .
C11 C14 H14A 109.5 .
C11 C14 H14B 109.5 .
H14A C14 H14B 109.5 .
C11 C14 H14C 109.5 .
H14A C14 H14C 109.5 .
H14B C14 H14C 109.5 .
O2 C21 C23 107.2(2) .
O2 C21 C24 108.5(2) .
C23 C21 C24 110.4(2) .
O2 C21 C22 109.9(2) .
C23 C21 C22 107.6(2) .
C24 C21 C22 113.1(2) .
N1 C22 C21 113.18(19) .
N1 C22 H22A 108.9 .
C21 C22 H22A 108.9 .
N1 C22 H22B 108.9 .
C21 C22 H22B 108.9 .
H22A C22 H22B 107.8 .
C21 C23 H23A 109.5 .
C21 C23 H23B 109.5 .
H23A C23 H23B 109.5 .
C21 C23 H23C 109.5 .
H23A C23 H23C 109.5 .
H23B C23 H23C 109.5 .
C21 C24 H24A 109.5 .
C21 C24 H24B 109.5 .
H24A C24 H24B 109.5 .
C21 C24 H24C 109.5 .
H24A C24 H24C 109.5 .
H24B C24 H24C 109.5 .
O3 C31 C33 108.7(2) .
O3 C31 C32 109.7(2) .
C33 C31 C32 113.9(2) .
O3 C31 C34 107.3(2) .
C33 C31 C34 109.7(2) .
C32 C31 C34 107.3(2) .
N1 C32 C31 112.85(19) .
N1 C32 H32A 109.0 .
C31 C32 H32A 109.0 .
N1 C32 H32B 109.0 .
C31 C32 H32B 109.0 .
H32A C32 H32B 107.8 .
C31 C33 H33A 109.5 .
C31 C33 H33B 109.5 .
H33A C33 H33B 109.5 .
C31 C33 H33C 109.5 .
H33A C33 H33C 109.5 .
H33B C33 H33C 109.5 .
C31 C34 H34A 109.5 .
C31 C34 H34B 109.5 .
H34A C34 H34B 109.5 .
C31 C34 H34C 109.5 .
H34A C34 H34C 109.5 .
H34B C34 H34C 109.5 .
Si1 O4 Sn1 133.20(9) .
Si1 C41 H41A 109.5 .
Si1 C41 H41B 109.5 .
H41A C41 H41B 109.5 .
Si1 C41 H41C 109.5 .
H41A C41 H41C 109.5 .
H41B C41 H41C 109.5 .
Si1 C42 H42A 109.5 .
Si1 C42 H42B 109.5 .
H42A C42 H42B 109.5 .
Si1 C42 H42C 109.5 .
H42A C42 H42C 109.5 .
H42B C42 H42C 109.5 .
C45 C43 C44 116.3(2) .
C45 C43 Si1 122.46(16) .
C44 C43 Si1 121.23(17) .
C45 C44 C43 121.1(2) 3_666
C45 C44 H44A 119.4 3_666
C43 C44 H44A 119.4 .
C44 C45 C43 122.6(2) 3_666
C44 C45 H45A 118.7 3_666
C43 C45 H45A 118.7 .

loop_
_geom_bond_atom_site_label_1
_geom_bond_atom_site_label_2
_geom_bond_distance
_geom_bond_site_symmetry_2
Sn1 O4 1.9415(14) .
Sn1 O1 1.9677(15) .
Sn1 O2 1.9700(15) .
Sn1 O3 1.9717(15) .
Sn1 N1 2.2578(18) .
Si1 O4 1.6213(16) .
Si1 C41 1.853(2) .
Si1 C42 1.855(2) .
Si1 C43 1.872(2) .
N1 C32 1.479(3) .
N1 C12 1.480(3) .
N1 C22 1.484(3) .
O1 C11 1.422(3) .
O2 C21 1.425(3) .
O3 C31 1.430(3) .
C11 C13 1.513(3) .
C11 C14 1.532(3) .
C11 C12 1.544(3) .
C12 H12A 0.9700 .
C12 H12B 0.9700 .
C13 H13A 0.9600 .
C13 H13B 0.9600 .
C13 H13C 0.9600 .
C14 H14A 0.9600 .
C14 H14B 0.9600 .
C14 H14C 0.9600 .
C21 C23 1.513(4) .
C21 C24 1.519(3) .
C21 C22 1.543(3) .
C22 H22A 0.9700 .
C22 H22B 0.9700 .
C23 H23A 0.9600 .
C23 H23B 0.9600 .
C23 H23C 0.9600 .
C24 H24A 0.9600 .
C24 H24B 0.9600 .
C24 H24C 0.9600 .
C31 C33 1.516(4) .
C31 C32 1.532(4) .
C31 C34 1.533(3) .
C32 H32A 0.9700 .
C32 H32B 0.9700 .
C33 H33A 0.9600 .
C33 H33B 0.9600 .
C33 H33C 0.9600 .
C34 H34A 0.9600 .
C34 H34B 0.9600 .
C34 H34C 0.9600 .
C41 H41A 0.9600 .
C41 H41B 0.9600 .
C41 H41C 0.9600 .
C42 H42A 0.9600 .
C42 H42B 0.9600 .
C42 H42C 0.9600 .
C43 C45 1.387(3) .
C43 C44 1.397(3) .
C44 C45 1.384(3) 3_666
C44 H44A 0.9300 .
C45 C44 1.384(3) 3_666
C45 H45A 0.9300 .

loop_
_geom_torsion_atom_site_label_1
_geom_torsion_atom_site_label_2
_geom_torsion_atom_site_label_3
_geom_torsion_atom_site_label_4
_geom_torsion
_geom_torsion_site_symmetry_4
O4 Sn1 N1 C32 175(12) .
O1 Sn1 N1 C32 -122.25(15) .
O2 Sn1 N1 C32 117.33(15) .
O3 Sn1 N1 C32 -0.58(15) .
O4 Sn1 N1 C12 -65.0(18) .
O1 Sn1 N1 C12 -2.36(15) .
O2 Sn1 N1 C12 -122.78(16) .
O3 Sn1 N1 C12 119.31(16) .
O4 Sn1 N1 C22 54.9(18) .
O1 Sn1 N1 C22 117.58(15) .
O2 Sn1 N1 C22 -2.84(14) .
O3 Sn1 N1 C22 -120.75(15) .
O4 Sn1 O1 C11 156.69(15) .
O2 Sn1 O1 C11 54.82(16) .
O3 Sn1 O1 C11 -96.88(15) .
N1 Sn1 O1 C11 -21.39(15) .
O4 Sn1 O2 C21 160.94(15) .
O1 Sn1 O2 C21 -96.52(16) .
O3 Sn1 O2 C21 56.12(17) .
N1 Sn1 O2 C21 -20.89(15) .
O4 Sn1 O3 C31 156.28(16) .
O1 Sn1 O3 C31 51.22(18) .
O2 Sn1 O3 C31 -101.10(16) .
N1 Sn1 O3 C31 -23.89(16) .
Sn1 O1 C11 C13 157.68(15) .
Sn1 O1 C11 C14 -83.2(2) .
Sn1 O1 C11 C12 40.0(2) .
C32 N1 C12 C11 137.9(2) .
C22 N1 C12 C11 -91.1(2) .
Sn1 N1 C12 C11 23.3(2) .
O1 C11 C12 N1 -41.2(3) .
C13 C11 C12 N1 -158.3(2) .
C14 C11 C12 N1 80.0(3) .
Sn1 O2 C21 C23 156.55(17) .
Sn1 O2 C21 C24 -84.3(2) .
Sn1 O2 C21 C22 39.9(2) .
C32 N1 C22 C21 -90.2(2) .
C12 N1 C22 C21 139.1(2) .
Sn1 N1 C22 C21 24.1(2) .
O2 C21 C22 N1 -42.3(3) .
C23 C21 C22 N1 -158.7(2) .
C24 C21 C22 N1 79.1(3) .
Sn1 O3 C31 C33 -81.7(2) .
Sn1 O3 C31 C32 43.4(2) .
Sn1 O3 C31 C34 159.74(18) .
C12 N1 C32 C31 -91.9(2) .
C22 N1 C32 C31 137.3(2) .
Sn1 N1 C32 C31 23.1(2) .
O3 C31 C32 N1 -43.9(3) .
C33 C31 C32 N1 78.2(3) .
C34 C31 C32 N1 -160.1(2) .
C41 Si1 O4 Sn1 15.78(15) .
C42 Si1 O4 Sn1 136.40(12) .
C43 Si1 O4 Sn1 -106.02(12) .
O1 Sn1 O4 Si1 46.89(13) .
O2 Sn1 O4 Si1 166.81(12) .
O3 Sn1 O4 Si1 -75.08(12) .
N1 Sn1 O4 Si1 109.3(18) .
O4 Si1 C43 C45 -149.84(18) .
C41 Si1 C43 C45 88.1(2) .
C42 Si1 C43 C45 -32.1(2) .
O4 Si1 C43 C44 30.7(2) .
C41 Si1 C43 C44 -91.4(2) .
C42 Si1 C43 C44 148.51(18) .
C45 C43 C44 C45 0.4(4) 3_666
Si1 C43 C44 C45 179.83(16) 3_666
C44 C43 C45 C44 -0.4(4) 3_666
Si1 C43 C45 C44 -179.83(17) 3_666
